data_7111173
loop_
_publ_author_name
'B\"orzel, Heidi'
'Comba, Peter'
'Pritzkow, Hans'

_publ_section_title
;
 Structural studies on dicopper(ii) compounds with catechol oxidase
 activity
;
_journal_issue 1
_journal_name_full 'Chemical Communications'
_journal_page_first 97
_journal_paper_doi 10.1039/b008714i
_journal_year 2001
_chemical_formula_sum 'C31 H31 Cl4 Cu N5 O8'
_chemical_formula_weight 806.95
_chemical_name_systematic
;
 ?
;
_space_group_IT_number 14
_symmetry_cell_setting monoclinic
_symmetry_space_group_name_Hall '-P 2ybc'
_symmetry_space_group_name_H-M 'P 1 21/c 1'
_atom_sites_solution_hydrogens difmap
_atom_sites_solution_primary direct
_atom_sites_solution_secondary difmap
_audit_creation_method SHELXL-97
_cell_angle_alpha 90.00
_cell_angle_beta 110.4390(10)
_cell_angle_gamma 90.00
_cell_formula_units_Z 4
_cell_length_a 16.5741(9)
_cell_length_b 13.5311(7)
_cell_length_c 16.0711(8)
_cell_measurement_temperature 173(2)
_cell_volume 3377.3(3)
_computing_cell_refinement 'Bruker SAINT'
_computing_data_collection 'Bruker SMART'
_computing_data_reduction 'Bruker SAINT'
_computing_molecular_graphics 'Bruker SHELXTL'
_computing_publication_material 'Bruker SHELXTL'
_computing_structure_refinement 'SHELXL-97 (Sheldrick, 1997)'
_computing_structure_solution 'SHELXS-97 (Sheldrick, 1990)'
_diffrn_ambient_temperature 173(2)
_diffrn_measured_fraction_theta_full 0.970
_diffrn_measured_fraction_theta_max 0.970
_diffrn_measurement_device_type 'CCD area detector'
_diffrn_measurement_method omega-scans
_diffrn_radiation_monochromator graphite
_diffrn_radiation_source 'fine-focus sealed tube'
_diffrn_radiation_type MoK\a
_diffrn_radiation_wavelength 0.71073
_diffrn_reflns_av_R_equivalents 0.0367
_diffrn_reflns_av_sigmaI/netI 0.0369
_diffrn_reflns_limit_h_max 20
_diffrn_reflns_limit_h_min -22
_diffrn_reflns_limit_k_max 18
_diffrn_reflns_limit_k_min 0
_diffrn_reflns_limit_l_max 20
_diffrn_reflns_limit_l_min 0
_diffrn_reflns_number 22994
_diffrn_reflns_theta_full 28.32
_diffrn_reflns_theta_max 28.32
_diffrn_reflns_theta_min 2.00
_exptl_absorpt_coefficient_mu 1.022
_exptl_absorpt_correction_T_max 0.763
_exptl_absorpt_correction_T_min 0.690
_exptl_absorpt_correction_type multi-scan
_exptl_absorpt_process_details SADABS
_exptl_crystal_colour green
_exptl_crystal_density_diffrn 1.587
_exptl_crystal_density_method 'not measured'
_exptl_crystal_description tetrahedron
_exptl_crystal_F_000 1652
_exptl_crystal_size_max 0.40
_exptl_crystal_size_mid 0.40
_exptl_crystal_size_min 0.28
_refine_diff_density_max 0.420
_refine_diff_density_min -0.366
_refine_diff_density_rms 0.077
_refine_ls_extinction_method none
_refine_ls_goodness_of_fit_ref 1.039
_refine_ls_hydrogen_treatment refall
_refine_ls_matrix_type full
_refine_ls_number_parameters 597
_refine_ls_number_reflns 8154
_refine_ls_number_restraints 7
_refine_ls_restrained_S_all 1.039
_refine_ls_R_factor_all 0.0644
_refine_ls_R_factor_gt 0.0417
_refine_ls_shift/su_max 0.022
_refine_ls_shift/su_mean 0.000
_refine_ls_structure_factor_coef Fsqd
_refine_ls_weighting_details 'calc w=1/[\s^2^(Fo^2^)+(0.0574P)^2^+2.7495P] where P=(Fo^2^+2Fc^2^)/3'
_refine_ls_weighting_scheme calc
_refine_ls_wR_factor_gt 0.1057
_refine_ls_wR_factor_ref 0.1176
_reflns_number_gt 6096
_reflns_number_total 8154
_reflns_threshold_expression >2sigma(I)
_cod_data_source_file b008714isup1.cif
_cod_data_source_block co132
_cod_depositor_comments
;
The following automatic conversions were performed:

'_symmetry_cell_setting' value 'Monoclinic' changed to 'monoclinic'
according to /home/saulius/struct/CIF-dictionaries/cif_core.dic
dictionary named 'cif_core.dic' version 2.4.2 from 2011-04-26.

Automatic conversion script
Id: cif_fix_values 1891 2012-01-12 08:04:46Z andrius 
;
_cod_original_sg_symbol_H-M P2(1)/c
_cod_database_code 7111173

loop_
_symmetry_equiv_pos_as_xyz
'x, y, z'
'-x, y+1/2, -z+1/2'
'-x, -y, -z'
'x, -y-1/2, z-1/2'

loop_
_atom_site_label
_atom_site_type_symbol
_atom_site_fract_x
_atom_site_fract_y
_atom_site_fract_z
_atom_site_U_iso_or_equiv
_atom_site_adp_type
_atom_site_occupancy
_atom_site_symmetry_multiplicity
_atom_site_calc_flag
_atom_site_refinement_flags
_atom_site_disorder_assembly
_atom_site_disorder_group
Cu1 Cu 0.23192(2) 0.09296(2) 0.36736(2) 0.02252(9) Uani 1 1 d . . .
Cl1 Cl 0.07035(5) -0.20419(6) 0.30079(5) 0.03890(18) Uani 1 1 d . . .
Cl2 Cl 0.09957(5) -0.35754(5) 0.45698(5) 0.03983(18) Uani 1 1 d . . .
Cl3 Cl 0.22516(7) -0.30140(7) 0.64813(6) 0.0577(3) Uani 1 1 d . . .
Cl4 Cl 0.32091(5) -0.09864(5) 0.67895(5) 0.03676(17) Uani 1 1 d . . .
O1 O 0.25487(16) 0.30363(18) 0.09866(14) 0.0374(5) Uani 1 1 d . . .
O2 O 0.33717(15) 0.37290(16) 0.23399(15) 0.0368(5) Uani 1 1 d . . .
O3 O 0.09488(16) 0.39884(16) 0.11541(14) 0.0442(6) Uani 1 1 d . . .
O4 O 0.17390(15) 0.47329(15) 0.24083(16) 0.0440(5) Uani 1 1 d . . .
O5 O 0.45270(16) 0.2472(2) 0.19621(18) 0.0563(7) Uani 1 1 d . . .
O6 O 0.40064(16) 0.0982(2) 0.14773(16) 0.0538(7) Uani 1 1 d . . .
O7 O 0.26758(13) 0.03240(14) 0.52009(13) 0.0306(4) Uani 1 1 d . . .
O8 O 0.15898(13) -0.01931(14) 0.35527(12) 0.0311(4) Uani 1 1 d . . .
N1 N 0.29975(13) 0.21840(16) 0.36543(13) 0.0221(4) Uani 1 1 d . . .
N2 N 0.18255(14) 0.12004(16) 0.20775(14) 0.0248(5) Uani 1 1 d . . .
N3 N 0.14908(14) 0.19431(16) 0.38148(14) 0.0240(4) Uani 1 1 d . . .
N4 N 0.34208(14) 0.02737(17) 0.36726(14) 0.0262(5) Uani 1 1 d . . .
C1 C 0.23688(17) 0.29954(19) 0.32596(16) 0.0224(5) Uani 1 1 d . . .
C2 C 0.20170(17) 0.30119(19) 0.22283(16) 0.0244(5) Uani 1 1 d . . .
C3 C 0.14051(18) 0.2160(2) 0.18080(17) 0.0263(6) Uani 1 1 d . . .
C4 C 0.25593(19) 0.1124(2) 0.17717(18) 0.0276(6) Uani 1 1 d . . .
C5 C 0.32206(18) 0.1940(2) 0.21758(17) 0.0263(6) Uani 1 1 d . . .
C6 C 0.36235(17) 0.1925(2) 0.32062(17) 0.0245(5) Uani 1 1 d . . .
C7 C 0.28025(18) 0.2976(2) 0.19029(18) 0.0279(6) Uani 1 1 d . . .
C8 C 0.3505(2) 0.2460(2) 0.45846(18) 0.0284(6) Uani 1 1 d . . .
C9 C 0.16519(17) 0.28791(19) 0.36402(16) 0.0231(5) Uani 1 1 d . . .
C10 C 0.08701(18) 0.1761(2) 0.41456(18) 0.0293(6) Uani 1 1 d . . .
C11 C 0.03706(19) 0.2493(2) 0.43026(18) 0.0311(6) Uani 1 1 d . . .
C12 C 0.05322(19) 0.3457(2) 0.41314(18) 0.0322(6) Uani 1 1 d . . .
C13 C 0.11930(19) 0.3656(2) 0.38080(18) 0.0295(6) Uani 1 1 d . . .
C14 C 0.1534(2) 0.3983(2) 0.1903(2) 0.0342(7) Uani 1 1 d . . .
C15A C 0.0494(5) 0.4903(5) 0.0903(5) 0.048(2) Uani 0.484(7) 1 d P . .
H15A H 0.0266 0.5105 0.1364 0.094(14) Uiso 0.484(7) 1 calc PR . .
H15B H 0.0017 0.4817 0.0339 0.094(14) Uiso 0.484(7) 1 calc PR . .
H15C H 0.0887 0.5412 0.0836 0.094(14) Uiso 0.484(7) 1 calc PR . .
C15B C 0.1166(5) 0.5587(5) 0.2103(5) 0.056(2) Uani 0.516(7) 1 d P . .
H15D H 0.1132 0.5766 0.1500 0.094(14) Uiso 0.516(7) 1 calc PR . .
H15E H 0.1394 0.6147 0.2503 0.094(14) Uiso 0.516(7) 1 calc PR . .
H15F H 0.0590 0.5418 0.2100 0.094(14) Uiso 0.516(7) 1 calc PR . .
C16 C 0.1201(2) 0.0408(2) 0.1674(2) 0.0330(6) Uani 1 1 d . . .
C17 C 0.3990(2) 0.1849(2) 0.18551(19) 0.0364(7) Uani 1 1 d . . .
C18 C 0.4768(3) 0.0762(4) 0.1273(3) 0.0798(16) Uani 1 1 d . . .
H18A H 0.5265 0.0708 0.1825 0.149(15) Uiso 1 1 calc R . .
H18B H 0.4870 0.1293 0.0906 0.149(15) Uiso 1 1 calc R . .
H18C H 0.4688 0.0135 0.0948 0.149(15) Uiso 1 1 calc R . .
C19 C 0.39794(17) 0.0911(2) 0.35347(17) 0.0255(5) Uani 1 1 d . . .
C20 C 0.3673(2) -0.0662(2) 0.3897(2) 0.0334(6) Uani 1 1 d . . .
C21 C 0.4496(2) -0.0981(2) 0.3992(2) 0.0401(8) Uani 1 1 d . . .
C22 C 0.5083(2) -0.0322(2) 0.3881(2) 0.0377(7) Uani 1 1 d . . .
C23 C 0.48225(19) 0.0649(2) 0.36499(19) 0.0315(6) Uani 1 1 d . . .
C24 C 0.23122(17) -0.05416(19) 0.50868(18) 0.0257(5) Uani 1 1 d . . .
C25 C 0.17363(17) -0.08150(19) 0.42162(18) 0.0265(5) Uani 1 1 d . . .
C26 C 0.13539(17) -0.1743(2) 0.40855(18) 0.0276(6) Uani 1 1 d . . .
C27 C 0.15003(18) -0.2428(2) 0.47762(19) 0.0295(6) Uani 1 1 d . . .
C28 C 0.20573(19) -0.2186(2) 0.56114(19) 0.0309(6) Uani 1 1 d . . .
C29 C 0.24634(18) -0.1259(2) 0.57519(18) 0.0281(6) Uani 1 1 d . . .
N5 N 0.4326(3) -0.2999(4) 0.5314(4) 0.0837(17) Uani 0.851(6) 1 d P . .
C30A C 0.3749(4) -0.3388(5) 0.4776(5) 0.0591(19) Uani 0.644(8) 1 d P A 1
C31A C 0.3009(6) -0.3796(10) 0.4060(8) 0.125(6) Uani 0.644(8) 1 d P A 1
H31A H 0.2747 -0.3279 0.3622 0.036(9) Uiso 0.644(8) 1 calc PR A 1
H31B H 0.2584 -0.4043 0.4306 0.036(9) Uiso 0.644(8) 1 calc PR A 1
H31C H 0.3201 -0.4340 0.3771 0.036(9) Uiso 0.644(8) 1 calc PR A 1
C30B C 0.4248(8) -0.3160(9) 0.5925(9) 0.023(3) Uani 0.209(6) 1 d P A 2
C31B C 0.4257(11) -0.3675(12) 0.6674(10) 0.042(4) Uani 0.209(6) 1 d P A 2
H31D H 0.4051 -0.4350 0.6506 0.036(9) Uiso 0.209(6) 1 calc PR A 2
H31E H 0.3881 -0.3343 0.6941 0.036(9) Uiso 0.209(6) 1 calc PR A 2
H31F H 0.4846 -0.3695 0.7104 0.036(9) Uiso 0.209(6) 1 calc PR A 2
C30C C 0.3170(14) -0.4355(16) 0.4060(15) 0.028(5) Uani 0.149(6) 1 d PU B 3
C31C C 0.2677(15) -0.3492(15) 0.3653(15) 0.026(5) Uani 0.149(6) 1 d P B 3
H31G H 0.2066 -0.3669 0.3391 0.036(9) Uiso 0.149(6) 1 calc PR B 3
H31H H 0.2879 -0.3242 0.3188 0.036(9) Uiso 0.149(6) 1 calc PR B 3
H31I H 0.2750 -0.2979 0.4104 0.036(9) Uiso 0.149(6) 1 calc PR B 3
N5C N 0.3451(14) -0.4992(12) 0.4337(13) 0.057(8) Uani 0.149(6) 1 d P B 3
H1O H 0.257(3) 0.352(3) 0.090(3) 0.072(17) Uiso 1 1 d . . .
H2O H 0.382(4) 0.365(5) 0.222(4) 0.14(2) Uiso 1 1 d . . .
H1 H 0.2641(19) 0.358(2) 0.3466(18) 0.023(7) Uiso 1 1 d . . .
H3A H 0.0881(18) 0.215(2) 0.1996(18) 0.020(7) Uiso 1 1 d . . .
H3B H 0.127(2) 0.220(2) 0.121(2) 0.037(9) Uiso 1 1 d . . .
H4A H 0.235(2) 0.116(2) 0.113(2) 0.029(8) Uiso 1 1 d . . .
H4B H 0.2815(18) 0.052(2) 0.1898(18) 0.022(7) Uiso 1 1 d . . .
H6 H 0.4091(18) 0.244(2) 0.3368(17) 0.016(6) Uiso 1 1 d . . .
H8A H 0.385(2) 0.192(2) 0.487(2) 0.029(8) Uiso 1 1 d . . .
H8B H 0.316(2) 0.261(2) 0.484(2) 0.031(8) Uiso 1 1 d . . .
H8C H 0.382(2) 0.304(2) 0.457(2) 0.031(8) Uiso 1 1 d . . .
H10 H 0.0840(19) 0.114(2) 0.428(2) 0.025(8) Uiso 1 1 d . . .
H11 H -0.002(2) 0.233(2) 0.449(2) 0.035(9) Uiso 1 1 d . . .
H12 H 0.022(2) 0.403(2) 0.422(2) 0.038(9) Uiso 1 1 d . . .
H13 H 0.134(2) 0.429(2) 0.369(2) 0.031(8) Uiso 1 1 d . . .
H16A H 0.148(2) -0.022(3) 0.185(2) 0.038(9) Uiso 1 1 d . . .
H16B H 0.069(2) 0.047(2) 0.186(2) 0.038(9) Uiso 1 1 d . . .
H16C H 0.098(2) 0.047(2) 0.100(2) 0.038(9) Uiso 1 1 d . . .
H20 H 0.3280(19) -0.107(2) 0.3983(19) 0.019(7) Uiso 1 1 d . . .
H21 H 0.465(2) -0.161(3) 0.414(2) 0.051(10) Uiso 1 1 d . . .
H22 H 0.566(2) -0.050(2) 0.3989(19) 0.029(8) Uiso 1 1 d . . .
H23 H 0.522(2) 0.113(2) 0.3539(19) 0.027(8) Uiso 1 1 d . . .

loop_
_atom_site_aniso_label
_atom_site_aniso_U_11
_atom_site_aniso_U_22
_atom_site_aniso_U_33
_atom_site_aniso_U_23
_atom_site_aniso_U_13
_atom_site_aniso_U_12
Cu1 0.02387(16) 0.02276(16) 0.02366(16) 0.00436(12) 0.01173(12) 0.00385(12)
Cl1 0.0365(4) 0.0467(4) 0.0320(4) -0.0019(3) 0.0101(3) -0.0108(3)
Cl2 0.0473(4) 0.0303(4) 0.0471(4) -0.0037(3) 0.0232(4) -0.0132(3)
Cl3 0.0835(7) 0.0417(5) 0.0405(4) 0.0149(4) 0.0122(4) -0.0203(4)
Cl4 0.0424(4) 0.0371(4) 0.0291(3) -0.0005(3) 0.0104(3) -0.0070(3)
O1 0.0552(15) 0.0364(13) 0.0306(11) 0.0187(10) 0.0276(10) 0.0215(11)
O2 0.0356(12) 0.0351(11) 0.0450(12) 0.0152(9) 0.0207(10) 0.0030(9)
O3 0.0565(15) 0.0435(13) 0.0305(11) 0.0128(9) 0.0124(10) 0.0259(11)
O4 0.0487(14) 0.0263(11) 0.0531(13) 0.0094(10) 0.0129(11) 0.0137(10)
O5 0.0446(14) 0.0748(18) 0.0650(16) 0.0225(14) 0.0388(13) 0.0102(13)
O6 0.0509(15) 0.0721(18) 0.0463(14) -0.0007(12) 0.0270(12) 0.0282(13)
O7 0.0365(11) 0.0229(9) 0.0353(10) 0.0008(8) 0.0162(9) -0.0026(8)
O8 0.0322(11) 0.0309(10) 0.0298(10) 0.0091(8) 0.0103(8) 0.0000(8)
N1 0.0221(11) 0.0265(11) 0.0195(10) 0.0069(8) 0.0096(8) 0.0060(9)
N2 0.0290(12) 0.0228(11) 0.0232(10) 0.0021(8) 0.0096(9) 0.0072(9)
N3 0.0235(11) 0.0295(12) 0.0202(10) 0.0015(8) 0.0092(9) 0.0029(9)
N4 0.0274(12) 0.0296(12) 0.0245(11) 0.0100(9) 0.0127(9) 0.0092(9)
C1 0.0254(13) 0.0231(13) 0.0213(12) 0.0018(10) 0.0113(10) 0.0038(10)
C2 0.0297(14) 0.0263(13) 0.0211(12) 0.0069(10) 0.0137(10) 0.0098(11)
C3 0.0321(15) 0.0305(14) 0.0162(12) 0.0059(10) 0.0084(10) 0.0114(11)
C4 0.0344(15) 0.0268(14) 0.0221(13) 0.0048(10) 0.0105(11) 0.0131(11)
C5 0.0306(14) 0.0303(14) 0.0237(12) 0.0099(10) 0.0167(11) 0.0125(11)
C6 0.0255(13) 0.0280(13) 0.0237(12) 0.0085(10) 0.0133(10) 0.0077(11)
C7 0.0326(15) 0.0290(14) 0.0278(13) 0.0106(11) 0.0176(11) 0.0107(11)
C8 0.0278(14) 0.0360(16) 0.0215(12) 0.0018(11) 0.0088(11) 0.0026(13)
C9 0.0265(13) 0.0262(13) 0.0166(11) 0.0017(9) 0.0077(10) 0.0031(10)
C10 0.0271(14) 0.0350(16) 0.0278(13) 0.0025(12) 0.0119(11) -0.0012(12)
C11 0.0233(13) 0.0491(18) 0.0237(13) -0.0006(12) 0.0118(11) 0.0021(12)
C12 0.0303(15) 0.0408(17) 0.0261(13) -0.0016(12) 0.0107(11) 0.0113(13)
C13 0.0314(15) 0.0312(15) 0.0271(13) 0.0009(11) 0.0118(11) 0.0061(12)
C14 0.0440(17) 0.0302(15) 0.0397(16) 0.0154(13) 0.0289(14) 0.0160(13)
C15A 0.050(4) 0.047(4) 0.047(4) 0.019(3) 0.017(3) 0.034(3)
C15B 0.075(5) 0.031(3) 0.061(5) 0.011(3) 0.021(4) 0.029(3)
C16 0.0391(17) 0.0277(15) 0.0288(14) -0.0022(11) 0.0073(13) 0.0034(13)
C17 0.0372(17) 0.0511(19) 0.0278(14) 0.0210(13) 0.0202(13) 0.0212(15)
C18 0.052(2) 0.138(5) 0.053(2) -0.011(3) 0.0221(19) 0.050(3)
C19 0.0265(13) 0.0308(14) 0.0219(12) 0.0087(10) 0.0117(10) 0.0084(11)
C20 0.0357(16) 0.0334(15) 0.0358(15) 0.0146(12) 0.0186(13) 0.0090(13)
C21 0.0435(18) 0.0375(17) 0.0445(17) 0.0205(14) 0.0219(15) 0.0203(14)
C22 0.0323(16) 0.0467(18) 0.0392(16) 0.0156(14) 0.0190(13) 0.0200(14)
C23 0.0285(14) 0.0394(16) 0.0300(14) 0.0118(12) 0.0146(12) 0.0107(12)
C24 0.0255(13) 0.0221(12) 0.0336(14) 0.0022(11) 0.0157(11) 0.0019(10)
C25 0.0247(13) 0.0258(13) 0.0331(14) 0.0055(11) 0.0152(11) 0.0030(10)
C26 0.0245(13) 0.0305(14) 0.0301(13) 0.0007(11) 0.0125(11) -0.0011(11)
C27 0.0324(15) 0.0242(13) 0.0376(15) -0.0003(11) 0.0194(12) -0.0067(11)
C28 0.0332(15) 0.0286(14) 0.0338(14) 0.0074(11) 0.0154(12) -0.0012(12)
C29 0.0289(14) 0.0301(14) 0.0276(13) -0.0018(11) 0.0128(11) -0.0017(11)
N5 0.057(3) 0.123(5) 0.073(3) 0.011(3) 0.025(3) -0.019(3)
C30A 0.046(4) 0.057(4) 0.087(5) -0.009(3) 0.038(4) -0.002(3)
C31A 0.045(6) 0.206(16) 0.128(10) -0.094(10) 0.037(6) -0.014(7)
C30B 0.021(6) 0.016(6) 0.033(7) -0.007(5) 0.011(5) -0.005(4)
C31B 0.058(10) 0.037(8) 0.040(8) 0.000(6) 0.027(8) 0.013(7)
C30C 0.029(5) 0.028(5) 0.028(5) -0.0005(10) 0.010(2) 0.0000(10)
C31C 0.031(12) 0.014(8) 0.034(11) -0.008(7) 0.015(9) 0.011(8)
N5C 0.064(14) 0.016(8) 0.048(11) 0.013(8) -0.034(10) -0.002(8)

loop_
_atom_type_symbol
_atom_type_description
_atom_type_scat_dispersion_real
_atom_type_scat_dispersion_imag
_atom_type_scat_source
C C 0.0033 0.0016 'International Tables Vol C Tables 4.2.6.8 and 6.1.1.4'
H H 0.0000 0.0000 'International Tables Vol C Tables 4.2.6.8 and 6.1.1.4'
N N 0.0061 0.0033 'International Tables Vol C Tables 4.2.6.8 and 6.1.1.4'
O O 0.0106 0.0060 'International Tables Vol C Tables 4.2.6.8 and 6.1.1.4'
Cl Cl 0.1484 0.1585 'International Tables Vol C Tables 4.2.6.8 and 6.1.1.4'
Cu Cu 0.3201 1.2651 'International Tables Vol C Tables 4.2.6.8 and 6.1.1.4'

loop_
_geom_angle_atom_site_label_1
_geom_angle_atom_site_label_2
_geom_angle_atom_site_label_3
_geom_angle
O8 Cu1 N3 96.97(9)
O8 Cu1 N4 100.93(9)
N3 Cu1 N4 161.58(9)
O8 Cu1 N1 172.97(8)
N3 Cu1 N1 80.56(9)
N4 Cu1 N1 82.15(9)
O8 Cu1 N2 92.56(8)
N3 Cu1 N2 91.42(8)
N4 Cu1 N2 92.09(8)
N1 Cu1 N2 80.97(8)
C7 O1 H1O 105(4)
C7 O2 H2O 107(5)
C14 O3 C15A 115.4(4)
C14 O4 C15B 114.7(4)
C17 O6 C18 116.6(3)
C25 O8 Cu1 119.78(17)
C8 N1 C1 107.9(2)
C8 N1 C6 107.4(2)
C1 N1 C6 117.75(19)
C8 N1 Cu1 108.37(16)
C1 N1 Cu1 108.13(16)
C6 N1 Cu1 106.90(16)
C3 N2 C4 109.2(2)
C3 N2 C16 109.0(2)
C4 N2 C16 109.8(2)
C3 N2 Cu1 113.28(15)
C4 N2 Cu1 109.26(15)
C16 N2 Cu1 106.26(17)
C10 N3 C9 119.6(2)
C10 N3 Cu1 124.79(19)
C9 N3 Cu1 115.23(17)
C19 N4 C20 118.9(2)
C19 N4 Cu1 113.13(17)
C20 N4 Cu1 127.4(2)
N1 C1 C9 106.25(19)
N1 C1 C2 114.2(2)
C9 C1 C2 112.0(2)
N1 C1 H1 107.6(18)
C9 C1 H1 107.3(18)
C2 C1 H1 109.1(18)
C3 C2 C14 108.0(2)
C3 C2 C1 113.9(2)
C14 C2 C1 109.4(2)
C3 C2 C7 109.3(2)
C14 C2 C7 108.0(2)
C1 C2 C7 108.1(2)
N2 C3 C2 111.3(2)
N2 C3 H3A 105.8(15)
C2 C3 H3A 112.3(15)
N2 C3 H3B 107(2)
C2 C3 H3B 107(2)
H3A C3 H3B 113(3)
N2 C4 C5 111.2(2)
N2 C4 H4A 108.6(18)
C5 C4 H4A 110.7(18)
N2 C4 H4B 111.4(18)
C5 C4 H4B 110.1(18)
H4A C4 H4B 105(2)
C4 C5 C17 110.8(2)
C4 C5 C6 114.8(2)
C17 C5 C6 105.0(2)
C4 C5 C7 110.3(2)
C17 C5 C7 108.5(2)
C6 C5 C7 107.2(2)
N1 C6 C19 107.2(2)
N1 C6 C5 113.4(2)
C19 C6 C5 110.7(2)
N1 C6 H6 108.5(15)
C19 C6 H6 111.3(15)
C5 C6 H6 105.8(15)
O1 C7 O2 113.1(2)
O1 C7 C5 107.0(2)
O2 C7 C5 111.0(2)
O1 C7 C2 112.0(2)
O2 C7 C2 107.7(2)
C5 C7 C2 105.9(2)
N1 C8 H8A 109.2(18)
N1 C8 H8B 108(2)
H8A C8 H8B 110(3)
N1 C8 H8C 107.9(19)
H8A C8 H8C 115(3)
H8B C8 H8C 107(3)
N3 C9 C13 121.0(2)
N3 C9 C1 114.9(2)
C13 C9 C1 124.1(2)
N3 C10 C11 122.6(3)
N3 C10 H10 114(2)
C11 C10 H10 124(2)
C10 C11 C12 118.4(3)
C10 C11 H11 118(2)
C12 C11 H11 124(2)
C11 C12 C13 119.4(3)
C11 C12 H12 125(2)
C13 C12 H12 115(2)
C9 C13 C12 119.0(3)
C9 C13 H13 118(2)
C12 C13 H13 123(2)
O3 C14 O4 123.6(3)
O3 C14 C2 118.0(3)
O4 C14 C2 118.4(3)
O3 C15A H15A 109.5
O3 C15A H15B 109.5
H15A C15A H15B 109.5
O3 C15A H15C 109.5
H15A C15A H15C 109.5
H15B C15A H15C 109.5
O4 C15B H15D 109.5
O4 C15B H15E 109.5
H15D C15B H15E 109.5
O4 C15B H15F 109.5
H15D C15B H15F 109.5
H15E C15B H15F 109.5
N2 C16 H16A 108.8(19)
N2 C16 H16B 110.6(19)
H16A C16 H16B 111(3)
N2 C16 H16C 110.1(19)
H16A C16 H16C 110(3)
H16B C16 H16C 107(3)
O5 C17 O6 123.8(3)
O5 C17 C5 124.0(3)
O6 C17 C5 112.1(3)
O6 C18 H18A 109.5
O6 C18 H18B 109.5
H18A C18 H18B 109.5
O6 C18 H18C 109.5
H18A C18 H18C 109.5
H18B C18 H18C 109.5
N4 C19 C23 122.4(2)
N4 C19 C6 115.7(2)
C23 C19 C6 121.9(2)
N4 C20 C21 121.7(3)
N4 C20 H20 116.2(18)
C21 C20 H20 122.1(18)
C22 C21 C20 119.8(3)
C22 C21 H21 120(2)
C20 C21 H21 120(2)
C21 C22 C23 118.6(3)
C21 C22 H22 122.0(19)
C23 C22 H22 119.3(19)
C19 C23 C22 118.7(3)
C19 C23 H23 121.3(17)
C22 C23 H23 119.9(17)
O7 C24 C29 124.5(3)
O7 C24 C25 119.1(2)
C29 C24 C25 116.4(2)
O8 C25 C26 120.8(2)
O8 C25 C24 119.8(2)
C26 C25 C24 119.5(2)
C25 C26 C27 122.3(3)
C25 C26 Cl1 116.9(2)
C27 C26 Cl1 120.7(2)
C28 C27 C26 119.1(2)
C28 C27 Cl2 120.8(2)
C26 C27 Cl2 120.1(2)
C27 C28 C29 119.3(2)
C27 C28 Cl3 120.4(2)
C29 C28 Cl3 120.3(2)
C24 C29 C28 123.3(3)
C24 C29 Cl4 117.7(2)
C28 C29 Cl4 119.0(2)
C30B N5 C30A 105.2(8)
N5 C30A C31A 175.1(9)
N5 C30B C31B 160.4(13)
C30B C31B H31D 109.5
C30B C31B H31E 109.5
H31D C31B H31E 109.5
C30B C31B H31F 109.5
H31D C31B H31F 109.5
H31E C31B H31F 109.5
N5C C30C C31C 174(3)

loop_
_geom_bond_atom_site_label_1
_geom_bond_atom_site_label_2
_geom_bond_distance
Cu1 O8 1.909(2)
Cu1 N3 2.009(2)
Cu1 N4 2.031(2)
Cu1 N1 2.042(2)
Cu1 N2 2.433(2)
Cl1 C26 1.738(3)
Cl2 C27 1.739(3)
Cl3 C28 1.732(3)
Cl4 C29 1.733(3)
O1 C7 1.385(3)
O1 H1O 0.67(4)
O2 C7 1.400(4)
O2 H2O 0.84(6)
O3 C14 1.255(4)
O3 C15A 1.432(6)
O4 C14 1.269(4)
O4 C15B 1.467(6)
O5 C17 1.194(4)
O6 C17 1.326(4)
O6 C18 1.443(4)
O7 C24 1.301(3)
O8 C25 1.313(3)
N1 C8 1.485(3)
N1 C1 1.494(3)
N1 C6 1.497(3)
N2 C3 1.465(3)
N2 C4 1.466(3)
N2 C16 1.474(4)
N3 C10 1.336(3)
N3 C9 1.344(3)
N4 C19 1.339(3)
N4 C20 1.342(4)
C1 C9 1.523(3)
C1 C2 1.553(3)
C1 H1 0.92(3)
C2 C3 1.528(4)
C2 C14 1.532(4)
C2 C7 1.564(4)
C3 H3A 1.01(3)
C3 H3B 0.90(3)
C4 C5 1.532(4)
C4 H4A 0.97(3)
C4 H4B 0.91(3)
C5 C17 1.537(4)
C5 C6 1.554(4)
C5 C7 1.557(4)
C6 C19 1.515(3)
C6 H6 1.00(3)
C8 H8A 0.94(3)
C8 H8B 0.85(3)
C8 H8C 0.95(3)
C9 C13 1.378(4)
C10 C11 1.370(4)
C10 H10 0.87(3)
C11 C12 1.379(4)
C11 H11 0.84(3)
C12 C13 1.393(4)
C12 H12 0.97(3)
C13 H13 0.93(3)
C15A H15A 0.9800
C15A H15B 0.9800
C15A H15C 0.9800
C15B H15D 0.9800
C15B H15E 0.9800
C15B H15F 0.9800
C16 H16A 0.97(3)
C16 H16B 0.99(3)
C16 H16C 1.02(3)
C18 H18A 0.9800
C18 H18B 0.9800
C18 H18C 0.9800
C19 C23 1.390(4)
C20 C21 1.388(4)
C20 H20 0.90(3)
C21 C22 1.376(5)
C21 H21 0.90(4)
C22 C23 1.392(4)
C22 H22 0.95(3)
C23 H23 0.99(3)
C24 C29 1.400(4)
C24 C25 1.440(4)
C25 C26 1.389(4)
C26 C27 1.401(4)
C27 C28 1.377(4)
C28 C29 1.405(4)
N5 C30B 1.057(14)
N5 C30A 1.167(8)
C30A C31A 1.466(11)
C31A H31A 0.9800
C31A H31B 0.9800
C31A H31C 0.9800
C30B C31B 1.39(2)
C31B H31D 0.9800
C31B H31E 0.9800
C31B H31F 0.9800
C30C N5C 1.01(3)
C30C C31C 1.44(3)
C31C H31G 0.9800
C31C H31H 0.9800
C31C H31I 0.9800
